data_7012486
loop_
_publ_author_name
'Li, Qing-Shan'
'Xu, Feng-Bo'
'Cui, Da-Jun'
'Yu, Kai'
'Zeng, Xian-Shun'
'Leng, Xue-Bing'
'Song, Hai-Bin'
'Zhang, Zheng-Zhi'

_publ_section_title
;
 Heterobimetallic Pt(ii)--M(i)&#x00A0;(M = Cu, Ag) eight-membered
 macrocyclic complexes with large-bite P,N-ligand bridgesElectronic
 supplementary information (ESI) available: UV-vis absorption spectra
 and the fluorescence excitation and emission spectra of complexes 3
 and 5. See http://www.rsc.org/suppdata/dt/b2/b211301p/
;
_journal_issue 8
_journal_name_full 'Dalton Transactions'
_journal_page_first 1551
_journal_paper_doi 10.1039/b211301p
_journal_year 2003
_chemical_formula_sum 'C66 H60 Cl2 Cu2 N4 O10 P2 Pt'
_chemical_formula_weight 1524.19
_chemical_name_systematic
; 
? 
;
_space_group_IT_number 2
_symmetry_cell_setting triclinic
_symmetry_space_group_name_Hall '-P 1'
_symmetry_space_group_name_H-M 'P -1'
_atom_sites_solution_hydrogens geom
_atom_sites_solution_primary direct
_atom_sites_solution_secondary difmap
_audit_creation_method SHELXL-97
_cell_angle_alpha 108.946(6)
_cell_angle_beta 97.064(5)
_cell_angle_gamma 98.108(6)
_cell_formula_units_Z 1
_cell_length_a 10.585(4)
_cell_length_b 12.007(4)
_cell_length_c 13.292(5)
_cell_measurement_temperature 293(2)
_cell_volume 1555.9(10)
_computing_cell_refinement 'Bruker SMART'
_computing_data_collection 'Bruker SMART'
_computing_data_reduction 'Bruker SHELXTL'
_computing_molecular_graphics 'Bruker SHELXTL'
_computing_publication_material 'Bruker SHELXTL'
_computing_structure_refinement 'SHELXL-97 (Sheldrick, 1997)'
_computing_structure_solution 'SHELXS-97 (Sheldrick, 1990)'
_diffrn_ambient_temperature 293(2)
_diffrn_measured_fraction_theta_full 0.946
_diffrn_measured_fraction_theta_max 0.946
_diffrn_measurement_device_type 'CCD area detector'
_diffrn_measurement_method 'phi and omega scans'
_diffrn_radiation_monochromator graphite
_diffrn_radiation_source 'fine-focus sealed tube'
_diffrn_radiation_type MoK\a
_diffrn_radiation_wavelength 0.71073
_diffrn_reflns_av_R_equivalents 0.0254
_diffrn_reflns_av_sigmaI/netI 0.0752
_diffrn_reflns_limit_h_max 11
_diffrn_reflns_limit_h_min -11
_diffrn_reflns_limit_k_max 13
_diffrn_reflns_limit_k_min -13
_diffrn_reflns_limit_l_max 6
_diffrn_reflns_limit_l_min -14
_diffrn_reflns_number 4708
_diffrn_reflns_theta_full 23.34
_diffrn_reflns_theta_max 23.34
_diffrn_reflns_theta_min 1.65
_exptl_absorpt_coefficient_mu 3.119
_exptl_absorpt_correction_T_max 0.8349
_exptl_absorpt_correction_T_min 0.5743
_exptl_absorpt_correction_type multi-scan
_exptl_absorpt_process_details SADABS
_exptl_crystal_density_diffrn 1.627
_exptl_crystal_density_method 'not measured'
_exptl_crystal_F_000 764
_exptl_crystal_size_max 0.20
_exptl_crystal_size_mid 0.20
_exptl_crystal_size_min 0.06
_refine_diff_density_max 1.360
_refine_diff_density_min -1.336
_refine_diff_density_rms 0.180
_refine_ls_extinction_method none
_refine_ls_goodness_of_fit_ref 1.071
_refine_ls_hydrogen_treatment mixed
_refine_ls_matrix_type full
_refine_ls_number_parameters 394
_refine_ls_number_reflns 4275
_refine_ls_number_restraints 0
_refine_ls_restrained_S_all 1.071
_refine_ls_R_factor_all 0.0559
_refine_ls_R_factor_gt 0.0429
_refine_ls_shift/su_max 0.007
_refine_ls_shift/su_mean 0.000
_refine_ls_structure_factor_coef Fsqd
_refine_ls_weighting_details 'calc w=1/[\s^2^(Fo^2^)+(0.0500P)^2^+0.0000P] where P=(Fo^2^+2Fc^2^)/3'
_refine_ls_weighting_scheme calc
_refine_ls_wR_factor_gt 0.0910
_refine_ls_wR_factor_ref 0.1068
_reflns_number_gt 3621
_reflns_number_total 4275
_reflns_threshold_expression >2sigma(I)
_cod_data_source_file b211301p.txt
_cod_data_source_block complex_4'
_cod_depositor_comments
;
The following automatic conversions were performed:
'_symmetry_cell_setting' value 'Triclinic' changed to 'triclinic'
according to '/home/saulius/struct/CIF-dictionaries/cif_core.dic'
dictionary named 'cif_core.dic' version 2.4.1 from
2010-06-29.

'_exptl_absorpt_correction_type' value 'MULTI-SCAN' changed
to 'multi-scan' according to
'/home/saulius/struct/CIF-dictionaries/cif_core.dic' dictionary named
'cif_core.dic' version 2.4.1 from 2010-06-29.

Automatic conversion script
Id: cif_fix_enum 1527 2010-12-29 10:47:43Z saulius 
;
_cod_original_cell_volume 1555.9(9)
_cod_original_sg_symbol_H-M P-1
_cod_database_code 7012486

loop_
_symmetry_equiv_pos_as_xyz
'x, y, z'
'-x, -y, -z'

loop_
_atom_site_label
_atom_site_type_symbol
_atom_site_fract_x
_atom_site_fract_y
_atom_site_fract_z
_atom_site_U_iso_or_equiv
_atom_site_adp_type
_atom_site_occupancy
_atom_site_symmetry_multiplicity
_atom_site_calc_flag
_atom_site_refinement_flags
_atom_site_disorder_assembly
_atom_site_disorder_group
Cu1 Cu 0.53711(9) 0.79184(9) 0.53247(8) 0.0427(3) Uani 1 1 d . . .
Pt1 Pt 0.5000 0.5000 0.5000 0.02740(17) Uani 1 2 d S . .
P1 P 0.49086(19) 0.59346(18) 0.67964(15) 0.0301(5) Uani 1 1 d . . .
Cl1 Cl 0.7042(3) 0.9126(3) 0.2805(3) 0.0832(9) Uani 1 1 d . . .
O1 O 0.8162(9) 0.9268(8) 0.3497(8) 0.137(4) Uani 1 1 d . . .
O2 O 0.6796(10) 1.0264(8) 0.2840(7) 0.118(3) Uani 1 1 d . . .
O3 O 0.7124(18) 0.8448(12) 0.1805(9) 0.239(9) Uani 1 1 d . . .
O4 O 0.6052(12) 0.8601(13) 0.3143(18) 0.257(10) Uani 1 1 d . . .
O5 O 0.5619(7) 0.9742(6) 0.5923(7) 0.085(2) Uani 1 1 d . . .
N1 N 0.6326(6) 0.8285(6) 0.7891(5) 0.0382(17) Uani 1 1 d . . .
N2 N 0.7016(6) 0.7884(6) 0.6246(5) 0.0422(18) Uani 1 1 d . . .
C1 C 0.6603(10) 0.8789(7) 0.9077(6) 0.050(2) Uani 1 1 d . . .
H1A H 0.7351 0.8510 0.9338 0.060 Uiso 1 1 calc R . .
H1B H 0.5870 0.8487 0.9351 0.060 Uiso 1 1 calc R . .
C2 C 0.6866(9) 1.0138(8) 0.9525(6) 0.045(2) Uani 1 1 d . . .
C3 C 0.7886(11) 1.0756(9) 1.0352(8) 0.077(4) Uani 1 1 d . . .
H3A H 0.8440 1.0338 1.0615 0.092 Uiso 1 1 calc R . .
C4 C 0.8102(12) 1.1985(10) 1.0797(9) 0.079(4) Uani 1 1 d . . .
H4A H 0.8806 1.2389 1.1351 0.095 Uiso 1 1 calc R . .
C5 C 0.7318(11) 1.2602(9) 1.0445(8) 0.070(3) Uani 1 1 d . . .
H5A H 0.7465 1.3433 1.0763 0.084 Uiso 1 1 calc R . .
C6 C 0.6283(10) 1.2012(9) 0.9608(8) 0.062(3) Uani 1 1 d . . .
H6A H 0.5735 1.2438 0.9350 0.075 Uiso 1 1 calc R . .
C7 C 0.6079(9) 1.0783(8) 0.9166(8) 0.054(3) Uani 1 1 d . . .
H7A H 0.5382 1.0381 0.8604 0.065 Uiso 1 1 calc R . .
C8 C 0.7325(8) 0.8317(7) 0.7325(6) 0.036(2) Uani 1 1 d . . .
C9 C 0.8623(9) 0.8745(8) 0.7845(8) 0.050(2) Uani 1 1 d . . .
H9A H 0.8833 0.9090 0.8594 0.060 Uiso 1 1 calc R . .
C10 C 0.9576(9) 0.8645(9) 0.7227(8) 0.056(3) Uani 1 1 d . . .
H10A H 1.0442 0.8927 0.7560 0.068 Uiso 1 1 calc R . .
C11 C 0.9269(9) 0.8140(9) 0.6142(8) 0.061(3) Uani 1 1 d . . .
H11A H 0.9915 0.8040 0.5723 0.073 Uiso 1 1 calc R . .
C12 C 0.7967(9) 0.7772(9) 0.5662(7) 0.056(3) Uani 1 1 d . . .
H12A H 0.7749 0.7437 0.4912 0.067 Uiso 1 1 calc R . .
C13 C 0.5023(7) 0.7615(7) 0.7381(6) 0.037(2) Uani 1 1 d . . .
H13A H 0.4708 0.7894 0.6806 0.044 Uiso 1 1 calc R . .
H13B H 0.4457 0.7787 0.7910 0.044 Uiso 1 1 calc R . .
C14 C 0.6057(8) 0.5758(7) 0.7844(6) 0.037(2) Uani 1 1 d . . .
C15 C 0.7339(8) 0.5747(7) 0.7702(7) 0.042(2) Uani 1 1 d . . .
H15A H 0.7568 0.5697 0.7038 0.051 Uiso 1 1 calc R . .
C16 C 0.8263(9) 0.5812(9) 0.8555(8) 0.060(3) Uani 1 1 d . . .
H16A H 0.9117 0.5814 0.8455 0.072 Uiso 1 1 calc R . .
C17 C 0.7976(10) 0.5870(9) 0.9519(8) 0.066(3) Uani 1 1 d . . .
H17A H 0.8617 0.5901 1.0078 0.079 Uiso 1 1 calc R . .
C18 C 0.6716(11) 0.5884(9) 0.9670(7) 0.065(3) Uani 1 1 d . . .
H18A H 0.6505 0.5926 1.0338 0.078 Uiso 1 1 calc R . .
C19 C 0.5761(9) 0.5837(8) 0.8846(7) 0.046(2) Uani 1 1 d . . .
H19A H 0.4915 0.5857 0.8963 0.056 Uiso 1 1 calc R . .
C20 C 0.3277(8) 0.5357(7) 0.6927(6) 0.036(2) Uani 1 1 d . . .
C21 C 0.3007(9) 0.4340(8) 0.7213(7) 0.045(2) Uani 1 1 d . . .
H21A H 0.3678 0.3979 0.7397 0.055 Uiso 1 1 calc R . .
C22 C 0.1743(10) 0.3871(9) 0.7223(8) 0.060(3) Uani 1 1 d . . .
H22A H 0.1569 0.3216 0.7446 0.073 Uiso 1 1 calc R . .
C23 C 0.0759(10) 0.4356(9) 0.6911(8) 0.064(3) Uani 1 1 d . . .
H23A H -0.0090 0.4019 0.6905 0.076 Uiso 1 1 calc R . .
C24 C 0.0991(9) 0.5337(10) 0.6602(8) 0.061(3) Uani 1 1 d . . .
H24A H 0.0303 0.5666 0.6396 0.073 Uiso 1 1 calc R . .
C25 C 0.2262(8) 0.5847(8) 0.6596(7) 0.049(2) Uani 1 1 d . . .
H25A H 0.2423 0.6504 0.6374 0.059 Uiso 1 1 calc R . .
C26 C 0.4271(7) 0.6278(7) 0.4592(6) 0.034(2) Uani 1 1 d . . .
C27 C 0.3724(7) 0.6994(7) 0.4297(6) 0.0330(19) Uani 1 1 d . . .
C28 C 0.2782(7) 0.7523(7) 0.3792(7) 0.035(2) Uani 1 1 d . . .
C29 C 0.2613(8) 0.7297(8) 0.2688(7) 0.048(2) Uani 1 1 d . . .
H29A H 0.3121 0.6832 0.2270 0.058 Uiso 1 1 calc R . .
C30 C 0.1686(9) 0.7767(9) 0.2208(8) 0.062(3) Uani 1 1 d . . .
H30A H 0.1554 0.7598 0.1465 0.074 Uiso 1 1 calc R . .
C31 C 0.0968(9) 0.8475(9) 0.2825(9) 0.061(3) Uani 1 1 d . . .
H31A H 0.0347 0.8788 0.2501 0.073 Uiso 1 1 calc R . .
C32 C 0.1152(8) 0.8723(8) 0.3904(9) 0.057(3) Uani 1 1 d . . .
H32A H 0.0659 0.9212 0.4316 0.068 Uiso 1 1 calc R . .
C33 C 0.2062(8) 0.8264(7) 0.4405(8) 0.050(2) Uani 1 1 d . . .
H33A H 0.2189 0.8452 0.5151 0.060 Uiso 1 1 calc R . .

loop_
_atom_site_aniso_label
_atom_site_aniso_U_11
_atom_site_aniso_U_22
_atom_site_aniso_U_33
_atom_site_aniso_U_23
_atom_site_aniso_U_13
_atom_site_aniso_U_12
Cu1 0.0364(6) 0.0378(6) 0.0485(7) 0.0145(6) -0.0011(5) -0.0014(5)
Pt1 0.0283(3) 0.0237(3) 0.0261(3) 0.0026(2) 0.0068(2) 0.0050(2)
P1 0.0304(11) 0.0299(12) 0.0262(11) 0.0042(10) 0.0072(9) 0.0057(10)
Cl1 0.0672(19) 0.076(2) 0.087(2) 0.0043(18) -0.0042(17) 0.0270(17)
O1 0.096(7) 0.117(8) 0.155(9) -0.001(7) -0.036(7) 0.045(6)
O2 0.156(9) 0.089(6) 0.097(7) 0.013(5) -0.005(6) 0.054(6)
O3 0.38(2) 0.203(13) 0.089(8) -0.042(9) -0.024(11) 0.190(15)
O4 0.105(9) 0.186(14) 0.55(3) 0.203(19) 0.120(14) 0.016(9)
O5 0.081(5) 0.042(4) 0.119(6) 0.025(4) -0.002(5) -0.004(4)
N1 0.047(4) 0.028(4) 0.028(4) -0.001(3) 0.004(3) -0.002(3)
N2 0.034(4) 0.046(4) 0.036(4) 0.004(4) 0.004(3) 0.004(3)
C1 0.070(6) 0.041(5) 0.032(5) 0.007(4) 0.013(5) 0.001(5)
C2 0.048(5) 0.044(6) 0.028(5) -0.002(4) 0.004(4) -0.002(5)
C3 0.092(8) 0.056(7) 0.058(7) -0.002(6) -0.022(6) 0.019(6)
C4 0.093(9) 0.056(7) 0.058(7) -0.006(6) -0.015(6) 0.004(7)
C5 0.089(8) 0.044(6) 0.056(7) -0.014(6) 0.026(6) 0.008(6)
C6 0.078(7) 0.051(7) 0.056(6) 0.008(6) 0.024(6) 0.023(6)
C7 0.046(6) 0.046(6) 0.052(6) -0.003(5) 0.008(5) 0.002(5)
C8 0.047(5) 0.030(5) 0.028(5) 0.009(4) 0.005(4) 0.005(4)
C9 0.045(6) 0.044(6) 0.047(6) 0.009(5) -0.006(5) -0.006(5)
C10 0.039(5) 0.065(7) 0.061(7) 0.025(6) -0.004(5) 0.002(5)
C11 0.037(6) 0.078(8) 0.073(8) 0.032(6) 0.017(5) 0.007(5)
C12 0.048(6) 0.069(7) 0.042(6) 0.008(5) 0.011(5) 0.009(5)
C13 0.032(5) 0.037(5) 0.041(5) 0.011(4) 0.015(4) 0.004(4)
C14 0.040(5) 0.031(5) 0.032(5) 0.003(4) 0.004(4) 0.006(4)
C15 0.047(5) 0.037(5) 0.039(5) 0.007(4) 0.010(4) 0.010(4)
C16 0.048(6) 0.065(7) 0.050(6) 0.006(5) -0.008(5) 0.011(5)
C17 0.059(7) 0.081(8) 0.048(7) 0.017(6) -0.011(6) 0.017(6)
C18 0.095(9) 0.068(7) 0.033(5) 0.017(5) 0.011(6) 0.021(6)
C19 0.047(5) 0.058(6) 0.034(5) 0.014(5) 0.010(4) 0.012(5)
C20 0.038(5) 0.039(5) 0.028(4) 0.003(4) 0.019(4) 0.007(4)
C21 0.048(6) 0.040(5) 0.043(5) 0.008(4) 0.015(4) 0.002(4)
C22 0.061(7) 0.047(6) 0.065(7) 0.009(5) 0.031(6) -0.009(6)
C23 0.042(6) 0.051(7) 0.080(8) 0.002(6) 0.029(6) -0.014(5)
C24 0.031(5) 0.070(7) 0.074(7) 0.010(6) 0.016(5) 0.014(5)
C25 0.039(5) 0.053(6) 0.052(6) 0.010(5) 0.008(4) 0.014(5)
C26 0.037(5) 0.024(4) 0.028(4) -0.003(4) 0.003(4) 0.002(4)
C27 0.029(4) 0.037(5) 0.034(5) 0.015(4) 0.005(4) 0.001(4)
C28 0.029(4) 0.034(5) 0.046(5) 0.021(4) 0.006(4) -0.001(4)
C29 0.045(5) 0.058(6) 0.045(6) 0.019(5) 0.015(4) 0.015(5)
C30 0.051(6) 0.090(8) 0.058(6) 0.045(6) 0.008(5) 0.016(6)
C31 0.040(6) 0.067(7) 0.089(8) 0.048(7) 0.003(6) 0.012(5)
C32 0.038(5) 0.054(6) 0.084(8) 0.026(6) 0.014(5) 0.020(5)
C33 0.047(5) 0.040(5) 0.056(6) 0.003(5) 0.010(5) 0.015(5)

loop_
_atom_type_symbol
_atom_type_description
_atom_type_scat_dispersion_real
_atom_type_scat_dispersion_imag
_atom_type_scat_source
C C 0.0033 0.0016 'International Tables Vol C Tables 4.2.6.8 and 6.1.1.4'
H H 0.0000 0.0000 'International Tables Vol C Tables 4.2.6.8 and 6.1.1.4'
N N 0.0061 0.0033 'International Tables Vol C Tables 4.2.6.8 and 6.1.1.4'
O O 0.0106 0.0060 'International Tables Vol C Tables 4.2.6.8 and 6.1.1.4'
P P 0.1023 0.0942 'International Tables Vol C Tables 4.2.6.8 and 6.1.1.4'
Cu Cu 0.3201 1.2651 'International Tables Vol C Tables 4.2.6.8 and 6.1.1.4'
Pt Pt -1.7033 8.3905 'International Tables Vol C Tables 4.2.6.8 and 6.1.1.4'
Cl Cl 0.1484 0.1585 'International Tables Vol C Tables 4.2.6.8 and 6.1.1.4'

loop_
_geom_angle_atom_site_label_1
_geom_angle_atom_site_label_2
_geom_angle_atom_site_label_3
_geom_angle
_geom_angle_site_symmetry_1
_geom_angle_site_symmetry_3
_geom_angle_publ_flag
C26 Cu1 C27 36.0(3) . . ?
C26 Cu1 N2 111.9(3) . . ?
C27 Cu1 N2 147.9(3) . . ?
C26 Cu1 O5 152.3(3) . . ?
C27 Cu1 O5 118.1(3) . . ?
N2 Cu1 O5 93.7(3) . . ?
C26 Pt1 C26 180.0(4) 2_666 . ?
C26 Pt1 P1 88.4(2) 2_666 . ?
C26 Pt1 P1 91.6(2) . . ?
C26 Pt1 P1 91.6(2) 2_666 2_666 ?
C26 Pt1 P1 88.4(2) . 2_666 ?
P1 Pt1 P1 180.0 . 2_666 ?
C20 P1 C14 108.5(4) . . ?
C20 P1 C13 102.5(3) . . ?
C14 P1 C13 99.0(3) . . ?
C20 P1 Pt1 104.5(2) . . ?
C14 P1 Pt1 119.9(3) . . ?
C13 P1 Pt1 120.9(3) . . ?
O3 Cl1 O4 110.1(11) . . ?
O3 Cl1 O1 110.1(8) . . ?
O4 Cl1 O1 108.7(10) . . ?
O3 Cl1 O2 111.2(7) . . ?
O4 Cl1 O2 107.1(8) . . ?
O1 Cl1 O2 109.5(6) . . ?
C8 N1 C13 122.7(6) . . ?
C8 N1 C1 119.5(7) . . ?
C13 N1 C1 117.2(7) . . ?
C8 N2 C12 119.2(7) . . ?
C8 N2 Cu1 127.3(6) . . ?
C12 N2 Cu1 109.5(6) . . ?
N1 C1 C2 113.7(7) . . ?
N1 C1 H1A 108.8 . . ?
C2 C1 H1A 108.8 . . ?
N1 C1 H1B 108.8 . . ?
C2 C1 H1B 108.8 . . ?
H1A C1 H1B 107.7 . . ?
C7 C2 C3 117.7(9) . . ?
C7 C2 C1 121.8(8) . . ?
C3 C2 C1 120.4(9) . . ?
C2 C3 C4 120.9(10) . . ?
C2 C3 H3A 119.6 . . ?
C4 C3 H3A 119.6 . . ?
C5 C4 C3 120.8(10) . . ?
C5 C4 H4A 119.6 . . ?
C3 C4 H4A 119.6 . . ?
C4 C5 C6 120.1(10) . . ?
C4 C5 H5A 119.9 . . ?
C6 C5 H5A 119.9 . . ?
C7 C6 C5 118.6(10) . . ?
C7 C6 H6A 120.7 . . ?
C5 C6 H6A 120.7 . . ?
C2 C7 C6 121.9(9) . . ?
C2 C7 H7A 119.0 . . ?
C6 C7 H7A 119.0 . . ?
N2 C8 N1 117.2(7) . . ?
N2 C8 C9 120.7(8) . . ?
N1 C8 C9 122.0(8) . . ?
C10 C9 C8 118.7(9) . . ?
C10 C9 H9A 120.6 . . ?
C8 C9 H9A 120.6 . . ?
C11 C10 C9 120.5(9) . . ?
C11 C10 H10A 119.8 . . ?
C9 C10 H10A 119.8 . . ?
C10 C11 C12 118.6(10) . . ?
C10 C11 H11A 120.7 . . ?
C12 C11 H11A 120.7 . . ?
N2 C12 C11 122.0(9) . . ?
N2 C12 H12A 119.0 . . ?
C11 C12 H12A 119.0 . . ?
N1 C13 P1 114.1(5) . . ?
N1 C13 H13A 108.7 . . ?
P1 C13 H13A 108.7 . . ?
N1 C13 H13B 108.7 . . ?
P1 C13 H13B 108.7 . . ?
H13A C13 H13B 107.6 . . ?
C19 C14 C15 118.3(7) . . ?
C19 C14 P1 122.0(6) . . ?
C15 C14 P1 118.8(6) . . ?
C16 C15 C14 119.4(8) . . ?
C16 C15 H15A 120.3 . . ?
C14 C15 H15A 120.3 . . ?
C17 C16 C15 122.4(10) . . ?
C17 C16 H16A 118.8 . . ?
C15 C16 H16A 118.8 . . ?
C16 C17 C18 118.8(9) . . ?
C16 C17 H17A 120.6 . . ?
C18 C17 H17A 120.6 . . ?
C17 C18 C19 120.9(9) . . ?
C17 C18 H18A 119.5 . . ?
C19 C18 H18A 119.5 . . ?
C18 C19 C14 120.1(9) . . ?
C18 C19 H19A 119.9 . . ?
C14 C19 H19A 119.9 . . ?
C25 C20 C21 119.4(8) . . ?
C25 C20 P1 118.6(7) . . ?
C21 C20 P1 121.4(6) . . ?
C22 C21 C20 119.9(9) . . ?
C22 C21 H21A 120.0 . . ?
C20 C21 H21A 120.0 . . ?
C23 C22 C21 120.5(10) . . ?
C23 C22 H22A 119.8 . . ?
C21 C22 H22A 119.8 . . ?
C22 C23 C24 120.9(9) . . ?
C22 C23 H23A 119.5 . . ?
C24 C23 H23A 119.5 . . ?
C23 C24 C25 120.2(9) . . ?
C23 C24 H24A 119.9 . . ?
C25 C24 H24A 119.9 . . ?
C20 C25 C24 119.0(9) . . ?
C20 C25 H25A 120.5 . . ?
C24 C25 H25A 120.5 . . ?
C27 C26 Pt1 174.4(7) . . ?
C27 C26 Cu1 72.1(5) . . ?
Pt1 C26 Cu1 113.4(4) . . ?
C26 C27 C28 163.1(8) . . ?
C26 C27 Cu1 71.9(5) . . ?
C28 C27 Cu1 124.9(6) . . ?
C33 C28 C29 119.1(8) . . ?
C33 C28 C27 120.7(8) . . ?
C29 C28 C27 120.1(8) . . ?
C28 C29 C30 119.8(9) . . ?
C28 C29 H29A 120.1 . . ?
C30 C29 H29A 120.1 . . ?
C31 C30 C29 120.0(9) . . ?
C31 C30 H30A 120.0 . . ?
C29 C30 H30A 120.0 . . ?
C32 C31 C30 120.4(9) . . ?
C32 C31 H31A 119.8 . . ?
C30 C31 H31A 119.8 . . ?
C31 C32 C33 121.0(9) . . ?
C31 C32 H32A 119.5 . . ?
C33 C32 H32A 119.5 . . ?
C32 C33 C28 119.5(9) . . ?
C32 C33 H33A 120.2 . . ?
C28 C33 H33A 120.2 . . ?

loop_
_geom_bond_atom_site_label_1
_geom_bond_atom_site_label_2
_geom_bond_distance
_geom_bond_site_symmetry_2
_geom_bond_publ_flag
Cu1 C26 2.003(7) . ?
Cu1 C27 2.005(7) . ?
Cu1 N2 2.016(6) . ?
Cu1 O5 2.038(7) . ?
Pt1 C26 2.003(8) 2_666 ?
Pt1 C26 2.003(8) . ?
Pt1 P1 2.306(2) . ?
Pt1 P1 2.306(2) 2_666 ?
P1 C20 1.818(8) . ?
P1 C14 1.819(8) . ?
P1 C13 1.892(8) . ?
Cl1 O3 1.336(11) . ?
Cl1 O4 1.346(13) . ?
Cl1 O1 1.361(8) . ?
Cl1 O2 1.413(8) . ?
N1 C8 1.374(10) . ?
N1 C13 1.453(9) . ?
N1 C1 1.468(10) . ?
N2 C8 1.336(10) . ?
N2 C12 1.341(11) . ?
C1 C2 1.504(12) . ?
C1 H1A 0.9700 . ?
C1 H1B 0.9700 . ?
C2 C7 1.359(12) . ?
C2 C3 1.370(12) . ?
C3 C4 1.372(14) . ?
C3 H3A 0.9300 . ?
C4 C5 1.326(14) . ?
C4 H4A 0.9300 . ?
C5 C6 1.382(13) . ?
C5 H5A 0.9300 . ?
C6 C7 1.373(13) . ?
C6 H6A 0.9300 . ?
C7 H7A 0.9300 . ?
C8 C9 1.402(11) . ?
C9 C10 1.372(13) . ?
C9 H9A 0.9300 . ?
C10 C11 1.348(13) . ?
C10 H10A 0.9300 . ?
C11 C12 1.389(12) . ?
C11 H11A 0.9300 . ?
C12 H12A 0.9300 . ?
C13 H13A 0.9700 . ?
C13 H13B 0.9700 . ?
C14 C19 1.382(11) . ?
C14 C15 1.394(11) . ?
C15 C16 1.377(11) . ?
C15 H15A 0.9300 . ?
C16 C17 1.335(13) . ?
C16 H16A 0.9300 . ?
C17 C18 1.374(14) . ?
C17 H17A 0.9300 . ?
C18 C19 1.377(12) . ?
C18 H18A 0.9300 . ?
C19 H19A 0.9300 . ?
C20 C25 1.387(11) . ?
C20 C21 1.396(12) . ?
C21 C22 1.379(12) . ?
C21 H21A 0.9300 . ?
C22 C23 1.349(13) . ?
C22 H22A 0.9300 . ?
C23 C24 1.368(14) . ?
C23 H23A 0.9300 . ?
C24 C25 1.399(13) . ?
C24 H24A 0.9300 . ?
C25 H25A 0.9300 . ?
C26 C27 1.238(10) . ?
C27 C28 1.463(10) . ?
C28 C33 1.382(11) . ?
C28 C29 1.387(11) . ?
C29 C30 1.387(12) . ?
C29 H29A 0.9300 . ?
C30 C31 1.362(14) . ?
C30 H30A 0.9300 . ?
C31 C32 1.349(13) . ?
C31 H31A 0.9300 . ?
C32 C33 1.381(12) . ?
C32 H32A 0.9300 . ?
C33 H33A 0.9300 . ?

loop_
_geom_torsion_atom_site_label_1
_geom_torsion_atom_site_label_2
_geom_torsion_atom_site_label_3
_geom_torsion_atom_site_label_4
_geom_torsion
_geom_torsion_site_symmetry_1
_geom_torsion_site_symmetry_2
_geom_torsion_site_symmetry_3
_geom_torsion_site_symmetry_4
_geom_torsion_publ_flag
C26 Pt1 P1 C20 -93.1(4) 2_666 . . . ?
C26 Pt1 P1 C20 86.9(4) . . . . ?
P1 Pt1 P1 C20 -154(100) 2_666 . . . ?
C26 Pt1 P1 C14 28.7(4) 2_666 . . . ?
C26 Pt1 P1 C14 -151.3(4) . . . . ?
P1 Pt1 P1 C14 -33(100) 2_666 . . . ?
C26 Pt1 P1 C13 152.3(4) 2_666 . . . ?
C26 Pt1 P1 C13 -27.7(4) . . . . ?
P1 Pt1 P1 C13 91(100) 2_666 . . . ?
C26 Cu1 N2 C8 -110.5(7) . . . . ?
C27 Cu1 N2 C8 -112.8(8) . . . . ?
O5 Cu1 N2 C8 58.8(8) . . . . ?
C26 Cu1 N2 C12 92.1(6) . . . . ?
C27 Cu1 N2 C12 89.8(8) . . . . ?
O5 Cu1 N2 C12 -98.5(6) . . . . ?
C8 N1 C1 C2 75.5(10) . . . . ?
C13 N1 C1 C2 -113.4(8) . . . . ?
N1 C1 C2 C7 48.0(12) . . . . ?
N1 C1 C2 C3 -134.9(10) . . . . ?
C7 C2 C3 C4 -0.1(16) . . . . ?
C1 C2 C3 C4 -177.2(10) . . . . ?
C2 C3 C4 C5 0.8(19) . . . . ?
C3 C4 C5 C6 -1.2(19) . . . . ?
C4 C5 C6 C7 0.9(16) . . . . ?
C3 C2 C7 C6 -0.2(15) . . . . ?
C1 C2 C7 C6 176.9(9) . . . . ?
C5 C6 C7 C2 -0.2(15) . . . . ?
C12 N2 C8 N1 -172.5(8) . . . . ?
Cu1 N2 C8 N1 32.1(11) . . . . ?
C12 N2 C8 C9 5.3(12) . . . . ?
Cu1 N2 C8 C9 -150.1(7) . . . . ?
C13 N1 C8 N2 11.6(11) . . . . ?
C1 N1 C8 N2 -177.8(7) . . . . ?
C13 N1 C8 C9 -166.2(8) . . . . ?
C1 N1 C8 C9 4.4(12) . . . . ?
N2 C8 C9 C10 -3.8(13) . . . . ?
N1 C8 C9 C10 173.9(8) . . . . ?
C8 C9 C10 C11 -0.3(14) . . . . ?
C9 C10 C11 C12 2.7(15) . . . . ?
C8 N2 C12 C11 -2.8(14) . . . . ?
Cu1 N2 C12 C11 156.6(8) . . . . ?
C10 C11 C12 N2 -1.2(16) . . . . ?
C8 N1 C13 P1 64.5(9) . . . . ?
C1 N1 C13 P1 -106.3(7) . . . . ?
C20 P1 C13 N1 149.7(6) . . . . ?
C14 P1 C13 N1 38.4(6) . . . . ?
Pt1 P1 C13 N1 -94.6(6) . . . . ?
C20 P1 C14 C19 -32.5(8) . . . . ?
C13 P1 C14 C19 74.0(7) . . . . ?
Pt1 P1 C14 C19 -152.3(6) . . . . ?
C20 P1 C14 C15 158.6(6) . . . . ?
C13 P1 C14 C15 -94.9(7) . . . . ?
Pt1 P1 C14 C15 38.8(7) . . . . ?
C19 C14 C15 C16 0.1(12) . . . . ?
P1 C14 C15 C16 169.5(7) . . . . ?
C14 C15 C16 C17 0.8(14) . . . . ?
C15 C16 C17 C18 -0.9(16) . . . . ?
C16 C17 C18 C19 0.1(16) . . . . ?
C17 C18 C19 C14 0.9(15) . . . . ?
C15 C14 C19 C18 -1.0(13) . . . . ?
P1 C14 C19 C18 -169.9(7) . . . . ?
C14 P1 C20 C25 151.1(6) . . . . ?
C13 P1 C20 C25 47.1(7) . . . . ?
Pt1 P1 C20 C25 -79.9(6) . . . . ?
C14 P1 C20 C21 -37.5(7) . . . . ?
C13 P1 C20 C21 -141.6(7) . . . . ?
Pt1 P1 C20 C21 91.5(7) . . . . ?
C25 C20 C21 C22 -3.6(12) . . . . ?
P1 C20 C21 C22 -174.9(7) . . . . ?
C20 C21 C22 C23 3.0(14) . . . . ?
C21 C22 C23 C24 -1.5(15) . . . . ?
C22 C23 C24 C25 0.6(16) . . . . ?
C21 C20 C25 C24 2.7(12) . . . . ?
P1 C20 C25 C24 174.3(7) . . . . ?
C23 C24 C25 C20 -1.3(14) . . . . ?
C26 Pt1 C26 C27 82(100) 2_666 . . . ?
P1 Pt1 C26 C27 -110(7) . . . . ?
P1 Pt1 C26 C27 70(7) 2_666 . . . ?
C26 Pt1 C26 Cu1 -109(100) 2_666 . . . ?
P1 Pt1 C26 Cu1 60.3(3) . . . . ?
P1 Pt1 C26 Cu1 -119.7(3) 2_666 . . . ?
N2 Cu1 C26 C27 -177.9(5) . . . . ?
O5 Cu1 C26 C27 25.5(10) . . . . ?
C27 Cu1 C26 Pt1 -179.0(8) . . . . ?
N2 Cu1 C26 Pt1 3.1(5) . . . . ?
O5 Cu1 C26 Pt1 -153.4(6) . . . . ?
Pt1 C26 C27 C28 -5(9) . . . . ?
Cu1 C26 C27 C28 -175(3) . . . . ?
Pt1 C26 C27 Cu1 170(7) . . . . ?
N2 Cu1 C27 C26 3.6(9) . . . . ?
O5 Cu1 C27 C26 -166.9(5) . . . . ?
C26 Cu1 C27 C28 178.2(10) . . . . ?
N2 Cu1 C27 C28 -178.2(6) . . . . ?
O5 Cu1 C27 C28 11.3(8) . . . . ?
C26 C27 C28 C33 107(3) . . . . ?
Cu1 C27 C28 C33 -67.5(10) . . . . ?
C26 C27 C28 C29 -74(3) . . . . ?
Cu1 C27 C28 C29 111.7(8) . . . . ?
C33 C28 C29 C30 -3.1(13) . . . . ?
C27 C28 C29 C30 177.7(8) . . . . ?
C28 C29 C30 C31 1.8(14) . . . . ?
C29 C30 C31 C32 0.0(15) . . . . ?
C30 C31 C32 C33 -0.4(15) . . . . ?
C31 C32 C33 C28 -1.0(14) . . . . ?
C29 C28 C33 C32 2.7(13) . . . . ?
C27 C28 C33 C32 -178.1(8) . . . . ?
